data_4135276
loop_
_publ_author_name
'Yang, Sheng-Yi'
'Wang, Ya-Kun'
'Peng, Chen-Chen'
'Wu, Zheng-Guang'
'Yuan, Shuai'
'Yu, You-Jun'
'Li, Hao'
'Wang, Tong-Tong'
'Li, Hong-Cheng'
'Zheng, You-Xuan'
'Jiang, Zuo-Quan'
'Liao, Liang-Sheng'

_publ_section_title
;
 Circularly Polarized Thermally Activated Delayed Fluorescence Emitters in
 Through-Space Charge Transfer on Asymmetric Spiro Skeletons.
;
_journal_issue 41
_journal_name_full 'Journal of the American Chemical Society'
_journal_page_first 17756
_journal_page_last 17765
_journal_paper_doi 10.1021/jacs.0c08980
_journal_volume 142
_journal_year 2020
_chemical_formula_moiety 'C52 H32 N4 S'
_chemical_formula_sum 'C52 H32 N4 S'
_chemical_formula_weight 744.87
_space_group_crystal_system orthorhombic
_space_group_IT_number 61
_space_group_name_Hall '-P 2ac 2ab'
_space_group_name_H-M_alt 'P b c a'
_atom_sites_solution_hydrogens geom
_atom_sites_solution_primary dual
_audit_creation_date 2019-06-20
_audit_creation_method
;
Olex2 1.2
(compiled 2018.05.29 svn.r3508 for OlexSys, GUI svn.r5506)
;
_cell_angle_alpha 90
_cell_angle_beta 90
_cell_angle_gamma 90
_cell_formula_units_Z 8
_cell_length_a 9.2451(7)
_cell_length_b 20.9753(16)
_cell_length_c 37.803(3)
_cell_measurement_reflns_used 3586
_cell_measurement_temperature 100(2)
_cell_measurement_theta_max 25.943
_cell_measurement_theta_min 2.526
_cell_volume 7330.7(10)
_computing_cell_refinement 'SAINT V8.38A (?, 2016)'
_computing_data_reduction 'SAINT V8.38A (?, 2016)'
_computing_molecular_graphics 'Olex2 (Dolomanov et al., 2009)'
_computing_publication_material 'Olex2 (Dolomanov et al., 2009)'
_computing_structure_refinement 'ShelXL (Sheldrick, 2015)'
_computing_structure_solution 'ShelXT (Sheldrick, 2015)'
_diffrn_ambient_temperature 100.15
_diffrn_measured_fraction_theta_full 0.969
_diffrn_measured_fraction_theta_max 0.969
_diffrn_measurement_device_type 'Bruker APEX-II CCD'
_diffrn_measurement_method '\f and \w scans'
_diffrn_radiation_type MoK\a
_diffrn_radiation_wavelength 0.71073
_diffrn_reflns_av_R_equivalents 0.1197
_diffrn_reflns_av_unetI/netI 0.1168
_diffrn_reflns_Laue_measured_fraction_full 0.969
_diffrn_reflns_Laue_measured_fraction_max 0.969
_diffrn_reflns_limit_h_max 8
_diffrn_reflns_limit_h_min -11
_diffrn_reflns_limit_k_max 23
_diffrn_reflns_limit_k_min -24
_diffrn_reflns_limit_l_max 45
_diffrn_reflns_limit_l_min -38
_diffrn_reflns_number 23126
_diffrn_reflns_point_group_measured_fraction_full 0.969
_diffrn_reflns_point_group_measured_fraction_max 0.969
_diffrn_reflns_theta_full 25.027
_diffrn_reflns_theta_max 25.027
_diffrn_reflns_theta_min 2.452
_diffrn_standards_number 0
_exptl_absorpt_coefficient_mu 0.134
_exptl_absorpt_correction_T_max 0.7454
_exptl_absorpt_correction_T_min 0.6627
_exptl_absorpt_correction_type multi-scan
_exptl_absorpt_process_details
'SADABS-2016/2 (Bruker,2016/2) was used for absorption correction. wR2(int) was 0.1224 before and 0.0824 after correction. The Ratio of minimum to maximum transmission is 0.8891. The \l/2 correction factor is Not present.'
_exptl_crystal_colour colourless
_exptl_crystal_colour_primary colourless
_exptl_crystal_density_diffrn 1.350
_exptl_crystal_description needle
_exptl_crystal_F_000 3104
_exptl_crystal_size_max 0.08
_exptl_crystal_size_mid 0.05
_exptl_crystal_size_min 0.02
_refine_diff_density_max 0.294
_refine_diff_density_min -0.381
_refine_diff_density_rms 0.072
_refine_ls_extinction_method none
_refine_ls_goodness_of_fit_ref 0.996
_refine_ls_hydrogen_treatment constr
_refine_ls_matrix_type full
_refine_ls_number_parameters 514
_refine_ls_number_reflns 6267
_refine_ls_number_restraints 0
_refine_ls_restrained_S_all 0.996
_refine_ls_R_factor_all 0.1346
_refine_ls_R_factor_gt 0.0627
_refine_ls_shift/su_max 0.001
_refine_ls_shift/su_mean 0.000
_refine_ls_structure_factor_coef Fsqd
_refine_ls_weighting_details 'w=1/[\s^2^(Fo^2^)+(0.0645P)^2^] where P=(Fo^2^+2Fc^2^)/3'
_refine_ls_weighting_scheme calc
_refine_ls_wR_factor_gt 0.1263
_refine_ls_wR_factor_ref 0.1601
_reflns_Friedel_coverage 0.000
_reflns_number_gt 3513
_reflns_number_total 6267
_reflns_threshold_expression 'I > 2\s(I)'
_cod_data_source_file ja0c08980_si_002.cif
_cod_data_source_block zz
_cod_depositor_comments 'Adding full bibliography for 4135274--4135279.cif.'
_cod_database_code 4135276
_shelx_shelxl_version_number 2018/3
_shelx_space_group_comment
;
The symmetry employed for this shelxl refinement is uniquely defined
by the following loop, which should always be used as a source of
symmetry information in preference to the above space-group names.
They are only intended as comments.
;
_shelx_estimated_absorpt_t_max 0.997
_shelx_estimated_absorpt_t_min 0.989
_olex2_refinement_description
;
1. Fixed Uiso
 At 1.2 times of:
  All C(H) groups
2.a Aromatic/amide H refined with riding coordinates:
 C44(H44), C18(H18), C43(H43), C20(H20), C36(H36), C38(H38), C45(H45),
 C34(H34), C21(H21), C24(H24), C3(H3), C25(H25), C13(H13), C33(H33), C5(H5),
 C31(H31), C46(H46), C23(H23), C6(H6), C37(H37), C32(H32), C10(H10), C7(H7),
 C4(H4), C12(H12), C17(H17), C52(H52), C14(H14), C11(H11), C49(H49), C50(H50),
 C51(H51)
;
_olex2_submission_special_instructions 'No special instructions were received'

loop_
_space_group_symop_operation_xyz
'x, y, z'
'-x+1/2, -y, z+1/2'
'x+1/2, -y+1/2, -z'
'-x, y+1/2, -z+1/2'
'-x, -y, -z'
'x-1/2, y, -z-1/2'
'-x-1/2, y-1/2, z'
'x, -y-1/2, z-1/2'

loop_
_atom_site_label
_atom_site_type_symbol
_atom_site_fract_x
_atom_site_fract_y
_atom_site_fract_z
_atom_site_U_iso_or_equiv
_atom_site_adp_type
_atom_site_occupancy
_atom_site_site_symmetry_order
_atom_site_calc_flag
_atom_site_refinement_flags_posn
_atom_site_refinement_flags_adp
_atom_site_refinement_flags_occupancy
_atom_site_disorder_assembly
_atom_site_disorder_group
S1 S 0.90632(11) -0.18897(5) 0.16349(3) 0.0250(3) Uani 1 1 d . . . . .
N3 N 0.7234(3) 0.06089(15) -0.01789(7) 0.0189(7) Uani 1 1 d . . . . .
N2 N 0.7453(3) -0.04583(14) 0.00259(8) 0.0185(7) Uani 1 1 d . . . . .
N1 N 0.5704(3) -0.02021(15) -0.04132(8) 0.0197(8) Uani 1 1 d . . . . .
N4 N 0.8285(3) -0.05098(14) 0.17098(8) 0.0202(8) Uani 1 1 d . . . . .
C15 C 0.7802(4) 0.01620(18) 0.00329(9) 0.0175(9) Uani 1 1 d . . . . .
C35 C 1.0760(4) -0.01172(17) 0.16671(9) 0.0175(9) Uani 1 1 d . . . . .
C26 C 1.1921(4) 0.14194(18) 0.17582(9) 0.0183(9) Uani 1 1 d . . . . .
C19 C 1.0620(4) 0.08418(18) 0.08526(10) 0.0185(9) Uani 1 1 d . . . . .
C2 C 0.5978(4) -0.12920(18) -0.02300(9) 0.0192(9) Uani 1 1 d . . . . .
C1 C 0.6398(4) -0.06121(18) -0.02034(9) 0.0193(9) Uani 1 1 d . . . . .
C29 C 1.0307(4) 0.07902(18) 0.20773(9) 0.0187(9) Uani 1 1 d . . . . .
C44 C 0.6678(4) 0.1227(2) 0.13157(10) 0.0230(10) Uani 1 1 d . . . . .
H44 H 0.631433 0.161726 0.122474 0.028 Uiso 1 1 calc R . . . .
C18 C 1.0006(4) 0.12529(18) 0.06044(9) 0.0204(9) Uani 1 1 d . . . . .
H18 H 1.020270 0.169662 0.061872 0.024 Uiso 1 1 calc R . . . .
C48 C 0.7671(4) -0.15850(19) 0.19050(10) 0.0239(10) Uani 1 1 d . . . . .
C42 C 0.8641(4) 0.06105(18) 0.15612(9) 0.0178(9) Uani 1 1 d . . . . .
C8 C 0.6181(4) 0.04042(18) -0.03951(9) 0.0197(9) Uani 1 1 d . . . . .
C30 C 1.1328(4) 0.12771(18) 0.21081(10) 0.0192(9) Uani 1 1 d . . . . .
C28 C 1.0203(4) 0.05713(17) 0.16905(9) 0.0173(9) Uani 1 1 d . . . . .
C43 C 0.8090(4) 0.11829(19) 0.14257(10) 0.0225(9) Uani 1 1 d . . . . .
H43 H 0.870094 0.154580 0.140972 0.027 Uiso 1 1 calc R . . . .
C40 C 0.9791(4) -0.06206(18) 0.16828(9) 0.0181(9) Uani 1 1 d . . . . .
C20 C 1.0373(4) 0.01872(18) 0.08135(9) 0.0194(9) Uani 1 1 d . . . . .
H20 H 1.081277 -0.010458 0.097275 0.023 Uiso 1 1 calc R . . . .
C36 C 1.2232(4) -0.02461(19) 0.16370(10) 0.0224(9) Uani 1 1 d . . . . .
H36 H 1.289954 0.009780 0.162587 0.027 Uiso 1 1 calc R . . . .
C41 C 0.7738(4) 0.00877(18) 0.15886(9) 0.0190(9) Uani 1 1 d . . . . .
C22 C 1.1481(4) 0.11362(17) 0.11460(10) 0.0186(9) Uani 1 1 d . . . . .
C38 C 1.1761(4) -0.13652(19) 0.16384(10) 0.0261(10) Uani 1 1 d . . . . .
H38 H 1.210356 -0.179206 0.163320 0.031 Uiso 1 1 calc R . . . .
C45 C 0.5779(4) 0.06923(19) 0.13383(10) 0.0225(10) Uani 1 1 d . . . . .
H45 H 0.480517 0.071811 0.125964 0.027 Uiso 1 1 calc R . . . .
C34 C 0.9552(4) 0.05742(19) 0.23682(10) 0.0232(10) Uani 1 1 d . . . . .
H34 H 0.885114 0.024517 0.234649 0.028 Uiso 1 1 calc R . . . .
C21 C 0.9489(4) -0.00401(19) 0.05437(9) 0.0205(9) Uani 1 1 d . . . . .
H21 H 0.932837 -0.048559 0.052123 0.025 Uiso 1 1 calc R . . . .
C24 C 1.3240(4) 0.19522(18) 0.13066(9) 0.0199(9) Uani 1 1 d . . . . .
H24 H 1.394944 0.225279 0.123446 0.024 Uiso 1 1 calc R . . . .
C3 C 0.6846(4) -0.17601(18) -0.00761(10) 0.0231(10) Uani 1 1 d . . . . .
H3 H 0.765524 -0.164029 0.006367 0.028 Uiso 1 1 calc R . . . .
C16 C 0.8835(4) 0.03802(18) 0.03054(9) 0.0193(9) Uani 1 1 d . . . . .
C25 C 1.2951(4) 0.18668(18) 0.16635(10) 0.0204(9) Uani 1 1 d . . . . .
H25 H 1.344672 0.210868 0.183804 0.024 Uiso 1 1 calc R . . . .
C39 C 1.0298(4) -0.12510(18) 0.16612(10) 0.0200(9) Uani 1 1 d . . . . .
C13 C 0.3418(5) 0.1237(2) -0.09609(10) 0.0284(10) Uani 1 1 d . . . . .
H13 H 0.247046 0.116136 -0.104875 0.034 Uiso 1 1 calc R . . . .
C33 C 0.9848(5) 0.0854(2) 0.26963(10) 0.0256(10) Uani 1 1 d . . . . .
H33 H 0.933869 0.071331 0.290007 0.031 Uiso 1 1 calc R . . . .
C5 C 0.5329(4) -0.25712(19) -0.03223(10) 0.0270(10) Uani 1 1 d . . . . .
H5 H 0.511582 -0.300987 -0.035683 0.032 Uiso 1 1 calc R . . . .
C31 C 1.1617(5) 0.15502(19) 0.24360(10) 0.0241(10) Uani 1 1 d . . . . .
H31 H 1.231486 0.188013 0.245855 0.029 Uiso 1 1 calc R . . . .
C46 C 0.6302(4) 0.01284(19) 0.14746(9) 0.0206(9) Uani 1 1 d . . . . .
H46 H 0.568707 -0.023308 0.149101 0.025 Uiso 1 1 calc R . . . .
C23 C 1.2499(4) 0.16018(18) 0.10555(10) 0.0197(9) Uani 1 1 d . . . . .
H23 H 1.268829 0.168014 0.081231 0.024 Uiso 1 1 calc R . . . .
C6 C 0.4437(4) -0.21118(18) -0.04676(10) 0.0235(10) Uani 1 1 d . . . . .
H6 H 0.360434 -0.223443 -0.059823 0.028 Uiso 1 1 calc R . . . .
C37 C 1.2741(4) -0.08659(19) 0.16230(11) 0.0274(10) Uani 1 1 d . . . . .
H37 H 1.374817 -0.094812 0.160302 0.033 Uiso 1 1 calc R . . . .
C32 C 1.0865(4) 0.13307(19) 0.27291(10) 0.0258(10) Uani 1 1 d . . . . .
H32 H 1.105361 0.151078 0.295500 0.031 Uiso 1 1 calc R . . . .
C10 C 0.6155(5) 0.14661(18) -0.06911(10) 0.0269(10) Uani 1 1 d . . . . .
H10 H 0.708913 0.154796 -0.059680 0.032 Uiso 1 1 calc R . . . .
C47 C 0.7422(4) -0.09289(18) 0.19183(10) 0.0216(9) Uani 1 1 d . . . . .
C27 C 1.1220(4) 0.10353(17) 0.15074(9) 0.0170(9) Uani 1 1 d . . . . .
C7 C 0.4760(4) -0.14717(18) -0.04224(10) 0.0215(9) Uani 1 1 d . . . . .
H7 H 0.415066 -0.115523 -0.052281 0.026 Uiso 1 1 calc R . . . .
C4 C 0.6531(5) -0.23960(19) -0.01265(10) 0.0280(10) Uani 1 1 d . . . . .
H4 H 0.713885 -0.271405 -0.002701 0.034 Uiso 1 1 calc R . . . .
C12 C 0.4105(5) 0.18071(19) -0.10292(10) 0.0285(10) Uani 1 1 d . . . . .
H12 H 0.363597 0.212246 -0.116831 0.034 Uiso 1 1 calc R . . . .
C17 C 0.9118(4) 0.10287(18) 0.03385(10) 0.0214(9) Uani 1 1 d . . . . .
H17 H 0.869516 0.132044 0.017645 0.026 Uiso 1 1 calc R . . . .
C52 C 0.6361(4) -0.0695(2) 0.21460(10) 0.0274(10) Uani 1 1 d . . . . .
H52 H 0.622409 -0.024858 0.216980 0.033 Uiso 1 1 calc R . . . .
C9 C 0.5476(4) 0.08883(18) -0.06225(9) 0.0195(9) Uani 1 1 d . . . . .
C14 C 0.4121(4) 0.07753(19) -0.07628(10) 0.0233(9) Uani 1 1 d . . . . .
H14 H 0.366438 0.037593 -0.072304 0.028 Uiso 1 1 calc R . . . .
C11 C 0.5475(5) 0.1923(2) -0.08964(10) 0.0287(10) Uani 1 1 d . . . . .
H11 H 0.594817 0.231492 -0.094598 0.034 Uiso 1 1 calc R . . . .
C49 C 0.6798(5) -0.1995(2) 0.20985(10) 0.0322(11) Uani 1 1 d . . . . .
H49 H 0.695225 -0.244169 0.208265 0.039 Uiso 1 1 calc R . . . .
C50 C 0.5711(5) -0.1766(2) 0.23131(11) 0.0345(11) Uani 1 1 d . . . . .
H50 H 0.511281 -0.205165 0.244199 0.041 Uiso 1 1 calc R . . . .
C51 C 0.5503(5) -0.1115(2) 0.23382(11) 0.0342(11) Uani 1 1 d . . . . .
H51 H 0.476526 -0.095283 0.248831 0.041 Uiso 1 1 calc R . . . .

loop_
_atom_site_aniso_label
_atom_site_aniso_U_11
_atom_site_aniso_U_22
_atom_site_aniso_U_33
_atom_site_aniso_U_23
_atom_site_aniso_U_13
_atom_site_aniso_U_12
S1 0.0238(6) 0.0190(6) 0.0323(6) -0.0009(5) -0.0004(5) 0.0002(5)
N3 0.0166(19) 0.0230(19) 0.0170(17) 0.0001(15) -0.0035(14) 0.0034(15)
N2 0.0200(19) 0.0162(19) 0.0192(17) -0.0024(14) -0.0006(14) -0.0013(15)
N1 0.023(2) 0.0196(19) 0.0163(17) 0.0005(14) 0.0002(14) -0.0007(15)
N4 0.0175(19) 0.0169(18) 0.0262(18) 0.0046(15) -0.0003(14) 0.0012(15)
C15 0.015(2) 0.022(2) 0.015(2) -0.0029(17) 0.0054(16) -0.0033(18)
C35 0.020(2) 0.017(2) 0.016(2) 0.0018(16) -0.0016(16) -0.0014(19)
C26 0.018(2) 0.019(2) 0.019(2) -0.0038(17) -0.0033(16) 0.0011(18)
C19 0.016(2) 0.021(2) 0.019(2) -0.0006(17) 0.0024(16) -0.0006(18)
C2 0.021(2) 0.020(2) 0.016(2) -0.0012(16) 0.0051(17) -0.0036(19)
C1 0.018(2) 0.024(2) 0.016(2) -0.0035(18) 0.0041(17) -0.0013(19)
C29 0.019(2) 0.019(2) 0.018(2) 0.0022(17) -0.0014(17) 0.0047(19)
C44 0.024(2) 0.027(2) 0.019(2) 0.0017(18) -0.0009(17) 0.005(2)
C18 0.024(2) 0.019(2) 0.018(2) -0.0012(17) -0.0012(17) -0.0025(19)
C48 0.018(2) 0.024(2) 0.029(2) 0.0042(19) -0.0015(18) -0.0011(19)
C42 0.019(2) 0.018(2) 0.017(2) -0.0013(16) -0.0024(16) 0.0013(18)
C8 0.018(2) 0.023(2) 0.018(2) -0.0006(17) 0.0028(17) -0.0017(19)
C30 0.015(2) 0.018(2) 0.024(2) -0.0014(17) -0.0035(17) 0.0029(18)
C28 0.019(2) 0.017(2) 0.016(2) -0.0009(16) -0.0025(16) -0.0010(18)
C43 0.025(2) 0.020(2) 0.023(2) 0.0015(18) 0.0030(18) -0.0007(19)
C40 0.018(2) 0.021(2) 0.015(2) 0.0003(17) 0.0003(16) 0.0050(19)
C20 0.020(2) 0.024(2) 0.014(2) 0.0027(17) -0.0009(16) -0.0012(19)
C36 0.019(2) 0.023(2) 0.026(2) -0.0019(18) 0.0000(17) 0.0003(19)
C41 0.023(2) 0.017(2) 0.018(2) 0.0008(17) 0.0010(17) 0.0041(19)
C22 0.016(2) 0.017(2) 0.022(2) -0.0013(17) -0.0016(17) 0.0051(18)
C38 0.028(3) 0.019(2) 0.031(2) 0.0010(19) -0.0013(19) 0.006(2)
C45 0.019(2) 0.029(3) 0.021(2) -0.0018(18) -0.0015(17) 0.004(2)
C34 0.023(2) 0.025(2) 0.022(2) 0.0043(18) -0.0004(17) 0.0023(19)
C21 0.024(2) 0.019(2) 0.018(2) -0.0002(17) 0.0031(17) 0.0015(19)
C24 0.015(2) 0.019(2) 0.026(2) 0.0011(18) 0.0005(17) -0.0010(18)
C3 0.020(2) 0.022(2) 0.028(2) 0.0003(18) -0.0026(18) -0.0033(19)
C16 0.018(2) 0.023(2) 0.017(2) -0.0015(17) -0.0003(16) -0.0014(18)
C25 0.020(2) 0.017(2) 0.024(2) -0.0051(17) -0.0065(17) -0.0015(19)
C39 0.023(2) 0.017(2) 0.020(2) 0.0001(17) -0.0008(17) 0.0021(19)
C13 0.028(3) 0.032(3) 0.025(2) 0.002(2) -0.0075(18) 0.000(2)
C33 0.031(3) 0.031(3) 0.015(2) 0.0011(18) 0.0052(18) 0.011(2)
C5 0.035(3) 0.017(2) 0.030(2) -0.0008(19) 0.002(2) -0.003(2)
C31 0.028(2) 0.023(2) 0.022(2) -0.0031(18) -0.0039(18) -0.002(2)
C46 0.021(2) 0.022(2) 0.019(2) -0.0015(17) -0.0005(17) 0.0006(19)
C23 0.021(2) 0.017(2) 0.021(2) 0.0012(17) 0.0007(17) 0.0040(18)
C6 0.024(2) 0.024(2) 0.023(2) 0.0006(18) -0.0040(17) -0.006(2)
C37 0.021(2) 0.024(2) 0.037(3) -0.003(2) -0.0004(19) -0.001(2)
C32 0.025(2) 0.034(3) 0.019(2) -0.0024(19) -0.0025(18) 0.005(2)
C10 0.029(3) 0.024(2) 0.028(2) -0.0006(19) -0.0041(19) -0.001(2)
C47 0.023(2) 0.017(2) 0.025(2) 0.0058(18) -0.0006(18) 0.0011(19)
C27 0.016(2) 0.015(2) 0.020(2) 0.0015(16) -0.0011(16) 0.0036(17)
C7 0.024(2) 0.020(2) 0.021(2) 0.0017(18) -0.0017(18) -0.0003(19)
C4 0.034(3) 0.022(2) 0.028(2) 0.0061(19) -0.009(2) -0.006(2)
C12 0.037(3) 0.020(2) 0.029(2) 0.0057(19) -0.006(2) 0.001(2)
C17 0.025(2) 0.018(2) 0.021(2) 0.0008(17) -0.0021(18) 0.0005(19)
C52 0.026(3) 0.031(3) 0.026(2) 0.0022(19) 0.0019(19) 0.002(2)
C9 0.023(2) 0.019(2) 0.016(2) 0.0010(17) -0.0011(17) -0.0028(19)
C14 0.028(2) 0.019(2) 0.022(2) -0.0006(17) -0.0021(18) -0.004(2)
C11 0.035(3) 0.021(2) 0.030(2) -0.0010(19) 0.001(2) -0.007(2)
C49 0.034(3) 0.025(2) 0.037(3) 0.008(2) 0.001(2) -0.003(2)
C50 0.035(3) 0.035(3) 0.034(3) 0.014(2) 0.009(2) -0.003(2)
C51 0.028(3) 0.042(3) 0.033(3) 0.003(2) 0.007(2) 0.004(2)

loop_
_atom_type_symbol
_atom_type_description
_atom_type_scat_dispersion_real
_atom_type_scat_dispersion_imag
_atom_type_scat_source
C C 0.0033 0.0016 'International Tables Vol C Tables 4.2.6.8 and 6.1.1.4'
H H 0.0000 0.0000 'International Tables Vol C Tables 4.2.6.8 and 6.1.1.4'
N N 0.0061 0.0033 'International Tables Vol C Tables 4.2.6.8 and 6.1.1.4'
S S 0.1246 0.1234 'International Tables Vol C Tables 4.2.6.8 and 6.1.1.4'

loop_
_geom_angle_atom_site_label_1
_geom_angle_atom_site_label_2
_geom_angle_atom_site_label_3
_geom_angle
_geom_angle_site_symmetry_1
_geom_angle_site_symmetry_3
_geom_angle_publ_flag
C48 S1 C39 99.47(19) . . ?
C15 N3 C8 115.1(3) . . ?
C1 N2 C15 114.9(3) . . ?
C1 N1 C8 114.9(3) . . ?
C40 N4 C41 118.0(3) . . ?
C40 N4 C47 119.3(3) . . ?
C47 N4 C41 121.4(3) . . ?
N3 C15 N2 124.9(3) . . ?
N3 C15 C16 117.0(3) . . ?
N2 C15 C16 118.0(3) . . ?
C40 C35 C28 119.8(3) . . ?
C40 C35 C36 119.2(3) . . ?
C36 C35 C28 121.0(3) . . ?
C25 C26 C30 129.1(3) . . ?
C25 C26 C27 122.2(3) . . ?
C27 C26 C30 108.7(3) . . ?
C18 C19 C20 117.9(3) . . ?
C18 C19 C22 117.4(3) . . ?
C20 C19 C22 124.7(3) . . ?
C3 C2 C1 119.9(3) . . ?
C3 C2 C7 119.5(4) . . ?
C7 C2 C1 120.5(4) . . ?
N2 C1 C2 117.7(3) . . ?
N1 C1 N2 125.3(3) . . ?
N1 C1 C2 117.0(3) . . ?
C30 C29 C28 109.9(3) . . ?
C34 C29 C30 121.1(4) . . ?
C34 C29 C28 129.0(4) . . ?
C43 C44 H44 120.2 . . ?
C43 C44 C45 119.5(4) . . ?
C45 C44 H44 120.2 . . ?
C19 C18 H18 119.3 . . ?
C17 C18 C19 121.4(4) . . ?
C17 C18 H18 119.3 . . ?
C47 C48 S1 119.9(3) . . ?
C49 C48 S1 120.4(3) . . ?
C49 C48 C47 119.7(4) . . ?
C43 C42 C28 120.5(3) . . ?
C41 C42 C28 120.3(3) . . ?
C41 C42 C43 119.2(4) . . ?
N3 C8 C9 116.9(3) . . ?
N1 C8 N3 124.8(3) . . ?
N1 C8 C9 118.3(3) . . ?
C29 C30 C26 109.1(3) . . ?
C31 C30 C26 130.5(4) . . ?
C31 C30 C29 120.4(4) . . ?
C29 C28 C35 108.4(3) . . ?
C42 C28 C35 110.5(3) . . ?
C42 C28 C29 110.4(3) . . ?
C27 C28 C35 111.6(3) . . ?
C27 C28 C29 101.7(3) . . ?
C27 C28 C42 113.9(3) . . ?
C44 C43 C42 120.9(4) . . ?
C44 C43 H43 119.5 . . ?
C42 C43 H43 119.5 . . ?
C35 C40 N4 120.9(3) . . ?
C35 C40 C39 119.9(4) . . ?
C39 C40 N4 119.1(3) . . ?
C19 C20 H20 119.7 . . ?
C21 C20 C19 120.6(4) . . ?
C21 C20 H20 119.7 . . ?
C35 C36 H36 119.4 . . ?
C37 C36 C35 121.2(4) . . ?
C37 C36 H36 119.4 . . ?
C42 C41 N4 120.5(3) . . ?
C42 C41 C46 120.1(3) . . ?
C46 C41 N4 119.3(3) . . ?
C23 C22 C19 117.6(3) . . ?
C27 C22 C19 124.6(3) . . ?
C27 C22 C23 117.3(3) . . ?
C39 C38 H38 119.5 . . ?
C39 C38 C37 120.9(4) . . ?
C37 C38 H38 119.5 . . ?
C44 C45 H45 119.9 . . ?
C46 C45 C44 120.2(4) . . ?
C46 C45 H45 119.9 . . ?
C29 C34 H34 121.0 . . ?
C29 C34 C33 118.0(4) . . ?
C33 C34 H34 121.0 . . ?
C20 C21 H21 119.7 . . ?
C20 C21 C16 120.7(4) . . ?
C16 C21 H21 119.7 . . ?
C25 C24 H24 119.9 . . ?
C23 C24 H24 119.9 . . ?
C23 C24 C25 120.3(4) . . ?
C2 C3 H3 119.9 . . ?
C4 C3 C2 120.1(4) . . ?
C4 C3 H3 119.9 . . ?
C21 C16 C15 122.2(4) . . ?
C17 C16 C15 119.2(3) . . ?
C17 C16 C21 118.5(3) . . ?
C26 C25 C24 118.1(3) . . ?
C26 C25 H25 120.9 . . ?
C24 C25 H25 120.9 . . ?
C40 C39 S1 120.2(3) . . ?
C38 C39 S1 120.0(3) . . ?
C38 C39 C40 119.7(4) . . ?
C12 C13 H13 120.3 . . ?
C12 C13 C14 119.4(4) . . ?
C14 C13 H13 120.3 . . ?
C34 C33 H33 119.4 . . ?
C32 C33 C34 121.2(4) . . ?
C32 C33 H33 119.4 . . ?
C6 C5 H5 119.8 . . ?
C6 C5 C4 120.4(4) . . ?
C4 C5 H5 119.8 . . ?
C30 C31 H31 120.7 . . ?
C32 C31 C30 118.6(4) . . ?
C32 C31 H31 120.7 . . ?
C41 C46 H46 120.0 . . ?
C45 C46 C41 120.1(4) . . ?
C45 C46 H46 120.0 . . ?
C22 C23 H23 118.8 . . ?
C24 C23 C22 122.4(4) . . ?
C24 C23 H23 118.8 . . ?
C5 C6 H6 120.1 . . ?
C5 C6 C7 119.8(4) . . ?
C7 C6 H6 120.1 . . ?
C36 C37 C38 119.1(4) . . ?
C36 C37 H37 120.5 . . ?
C38 C37 H37 120.5 . . ?
C33 C32 C31 120.7(4) . . ?
C33 C32 H32 119.6 . . ?
C31 C32 H32 119.6 . . ?
C9 C10 H10 119.9 . . ?
C11 C10 H10 119.9 . . ?
C11 C10 C9 120.2(4) . . ?
C48 C47 N4 119.7(3) . . ?
C52 C47 N4 121.2(3) . . ?
C52 C47 C48 119.0(4) . . ?
C26 C27 C28 110.2(3) . . ?
C22 C27 C26 119.5(3) . . ?
C22 C27 C28 130.3(3) . . ?
C2 C7 H7 120.0 . . ?
C6 C7 C2 120.1(4) . . ?
C6 C7 H7 120.0 . . ?
C3 C4 C5 120.0(4) . . ?
C3 C4 H4 120.0 . . ?
C5 C4 H4 120.0 . . ?
C13 C12 H12 119.8 . . ?
C13 C12 C11 120.4(4) . . ?
C11 C12 H12 119.8 . . ?
C18 C17 C16 120.7(4) . . ?
C18 C17 H17 119.7 . . ?
C16 C17 H17 119.7 . . ?
C47 C52 H52 119.9 . . ?
C51 C52 C47 120.1(4) . . ?
C51 C52 H52 119.9 . . ?
C10 C9 C8 120.5(4) . . ?
C14 C9 C8 120.3(3) . . ?
C14 C9 C10 119.2(4) . . ?
C13 C14 H14 119.6 . . ?
C9 C14 C13 120.9(4) . . ?
C9 C14 H14 119.6 . . ?
C10 C11 C12 119.8(4) . . ?
C10 C11 H11 120.1 . . ?
C12 C11 H11 120.1 . . ?
C48 C49 H49 119.4 . . ?
C50 C49 C48 121.3(4) . . ?
C50 C49 H49 119.4 . . ?
C49 C50 H50 120.4 . . ?
C49 C50 C51 119.1(4) . . ?
C51 C50 H50 120.4 . . ?
C52 C51 H51 119.7 . . ?
C50 C51 C52 120.7(4) . . ?
C50 C51 H51 119.7 . . ?

loop_
_geom_bond_atom_site_label_1
_geom_bond_atom_site_label_2
_geom_bond_distance
_geom_bond_site_symmetry_2
_geom_bond_publ_flag
S1 C48 1.763(4) . ?
S1 C39 1.763(4) . ?
N3 C15 1.340(5) . ?
N3 C8 1.342(5) . ?
N2 C15 1.341(5) . ?
N2 C1 1.344(5) . ?
N1 C1 1.334(5) . ?
N1 C8 1.348(5) . ?
N4 C40 1.416(4) . ?
N4 C41 1.427(5) . ?
N4 C47 1.424(5) . ?
C15 C16 1.478(5) . ?
C35 C28 1.536(5) . ?
C35 C40 1.386(5) . ?
C35 C36 1.392(5) . ?
C26 C30 1.463(5) . ?
C26 C25 1.384(5) . ?
C26 C27 1.403(5) . ?
C19 C18 1.395(5) . ?
C19 C20 1.400(5) . ?
C19 C22 1.498(5) . ?
C2 C1 1.482(5) . ?
C2 C3 1.395(5) . ?
C2 C7 1.392(5) . ?
C29 C30 1.395(5) . ?
C29 C28 1.535(5) . ?
C29 C34 1.379(5) . ?
C44 H44 0.9500 . ?
C44 C43 1.373(5) . ?
C44 C45 1.398(5) . ?
C18 H18 0.9500 . ?
C18 C17 1.380(5) . ?
C48 C47 1.396(5) . ?
C48 C49 1.388(5) . ?
C42 C28 1.526(5) . ?
C42 C43 1.401(5) . ?
C42 C41 1.382(5) . ?
C8 C9 1.481(5) . ?
C30 C31 1.391(5) . ?
C28 C27 1.520(5) . ?
C43 H43 0.9500 . ?
C40 C39 1.405(5) . ?
C20 H20 0.9500 . ?
C20 C21 1.391(5) . ?
C36 H36 0.9500 . ?
C36 C37 1.384(5) . ?
C41 C46 1.398(5) . ?
C22 C23 1.399(5) . ?
C22 C27 1.403(5) . ?
C38 H38 0.9500 . ?
C38 C39 1.376(5) . ?
C38 C37 1.386(5) . ?
C45 H45 0.9500 . ?
C45 C46 1.378(5) . ?
C34 H34 0.9500 . ?
C34 C33 1.399(5) . ?
C21 H21 0.9500 . ?
C21 C16 1.398(5) . ?
C24 H24 0.9500 . ?
C24 C25 1.387(5) . ?
C24 C23 1.382(5) . ?
C3 H3 0.9500 . ?
C3 C4 1.378(5) . ?
C16 C17 1.391(5) . ?
C25 H25 0.9500 . ?
C13 H13 0.9500 . ?
C13 C12 1.379(6) . ?
C13 C14 1.386(5) . ?
C33 H33 0.9500 . ?
C33 C32 1.378(6) . ?
C5 H5 0.9500 . ?
C5 C6 1.382(5) . ?
C5 C4 1.385(5) . ?
C31 H31 0.9500 . ?
C31 C32 1.387(5) . ?
C46 H46 0.9500 . ?
C23 H23 0.9500 . ?
C6 H6 0.9500 . ?
C6 C7 1.386(5) . ?
C37 H37 0.9500 . ?
C32 H32 0.9500 . ?
C10 H10 0.9500 . ?
C10 C9 1.389(5) . ?
C10 C11 1.384(5) . ?
C47 C52 1.394(5) . ?
C7 H7 0.9500 . ?
C4 H4 0.9500 . ?
C12 H12 0.9500 . ?
C12 C11 1.384(6) . ?
C17 H17 0.9500 . ?
C52 H52 0.9500 . ?
C52 C51 1.390(6) . ?
C9 C14 1.381(5) . ?
C14 H14 0.9500 . ?
C11 H11 0.9500 . ?
C49 H49 0.9500 . ?
C49 C50 1.378(6) . ?
C50 H50 0.9500 . ?
C50 C51 1.382(6) . ?
C51 H51 0.9500 . ?

loop_
_geom_torsion_atom_site_label_1
_geom_torsion_atom_site_label_2
_geom_torsion_atom_site_label_3
_geom_torsion_atom_site_label_4
_geom_torsion
_geom_torsion_site_symmetry_1
_geom_torsion_site_symmetry_2
_geom_torsion_site_symmetry_3
_geom_torsion_site_symmetry_4
_geom_torsion_publ_flag
S1 C48 C47 N4 0.8(5) . . . . ?
S1 C48 C47 C52 -177.0(3) . . . . ?
S1 C48 C49 C50 179.5(3) . . . . ?
N3 C15 C16 C21 179.4(3) . . . . ?
N3 C15 C16 C17 2.6(5) . . . . ?
N3 C8 C9 C10 19.6(5) . . . . ?
N3 C8 C9 C14 -159.0(3) . . . . ?
N2 C15 C16 C21 2.4(5) . . . . ?
N2 C15 C16 C17 -174.4(3) . . . . ?
N1 C8 C9 C10 -161.9(4) . . . . ?
N1 C8 C9 C14 19.5(5) . . . . ?
N4 C40 C39 S1 4.7(5) . . . . ?
N4 C40 C39 C38 -179.3(3) . . . . ?
N4 C41 C46 C45 -176.4(3) . . . . ?
N4 C47 C52 C51 177.9(4) . . . . ?
C15 N3 C8 N1 -1.1(5) . . . . ?
C15 N3 C8 C9 177.3(3) . . . . ?
C15 N2 C1 N1 -0.4(5) . . . . ?
C15 N2 C1 C2 178.8(3) . . . . ?
C15 C16 C17 C18 175.9(3) . . . . ?
C35 C28 C27 C26 -109.9(3) . . . . ?
C35 C28 C27 C22 72.8(5) . . . . ?
C35 C40 C39 S1 -173.4(3) . . . . ?
C35 C40 C39 C38 2.5(5) . . . . ?
C35 C36 C37 C38 0.2(6) . . . . ?
C26 C30 C31 C32 178.5(4) . . . . ?
C19 C18 C17 C16 -1.5(6) . . . . ?
C19 C20 C21 C16 0.3(6) . . . . ?
C19 C22 C23 C24 172.9(3) . . . . ?
C19 C22 C27 C26 -168.8(3) . . . . ?
C19 C22 C27 C28 8.3(6) . . . . ?
C2 C3 C4 C5 -1.7(6) . . . . ?
C1 N2 C15 N3 -3.4(5) . . . . ?
C1 N2 C15 C16 173.3(3) . . . . ?
C1 N1 C8 N3 -2.2(5) . . . . ?
C1 N1 C8 C9 179.4(3) . . . . ?
C1 C2 C3 C4 -174.2(3) . . . . ?
C1 C2 C7 C6 175.2(3) . . . . ?
C29 C30 C31 C32 -0.4(6) . . . . ?
C29 C28 C27 C26 5.5(4) . . . . ?
C29 C28 C27 C22 -171.9(4) . . . . ?
C29 C34 C33 C32 -0.1(6) . . . . ?
C44 C45 C46 C41 -0.4(5) . . . . ?
C18 C19 C20 C21 -2.7(6) . . . . ?
C18 C19 C22 C23 -47.1(5) . . . . ?
C18 C19 C22 C27 124.8(4) . . . . ?
C48 S1 C39 C40 -34.7(3) . . . . ?
C48 S1 C39 C38 149.3(3) . . . . ?
C48 C47 C52 C51 -4.3(6) . . . . ?
C48 C49 C50 C51 -0.8(7) . . . . ?
C42 C28 C27 C26 124.2(3) . . . . ?
C42 C28 C27 C22 -53.1(5) . . . . ?
C42 C41 C46 C45 -0.8(5) . . . . ?
C8 N3 C15 N2 4.1(5) . . . . ?
C8 N3 C15 C16 -172.7(3) . . . . ?
C8 N1 C1 N2 3.0(5) . . . . ?
C8 N1 C1 C2 -176.3(3) . . . . ?
C8 C9 C14 C13 176.6(4) . . . . ?
C30 C26 C25 C24 -174.1(4) . . . . ?
C30 C26 C27 C28 -5.1(4) . . . . ?
C30 C26 C27 C22 172.6(3) . . . . ?
C30 C29 C28 C35 113.7(3) . . . . ?
C30 C29 C28 C42 -125.2(3) . . . . ?
C30 C29 C28 C27 -4.0(4) . . . . ?
C30 C29 C34 C33 -0.5(6) . . . . ?
C30 C31 C32 C33 -0.3(6) . . . . ?
C28 C35 C40 N4 1.9(5) . . . . ?
C28 C35 C40 C39 180.0(3) . . . . ?
C28 C35 C36 C37 178.7(4) . . . . ?
C28 C29 C30 C26 1.2(4) . . . . ?
C28 C29 C30 C31 -179.6(3) . . . . ?
C28 C29 C34 C33 180.0(4) . . . . ?
C28 C42 C43 C44 -178.6(3) . . . . ?
C28 C42 C41 N4 -5.4(5) . . . . ?
C28 C42 C41 C46 179.1(3) . . . . ?
C43 C44 C45 C46 0.9(5) . . . . ?
C43 C42 C28 C35 -154.6(3) . . . . ?
C43 C42 C28 C29 85.6(4) . . . . ?
C43 C42 C28 C27 -28.1(5) . . . . ?
C43 C42 C41 N4 177.0(3) . . . . ?
C43 C42 C41 C46 1.5(5) . . . . ?
C40 N4 C41 C42 -21.6(5) . . . . ?
C40 N4 C41 C46 154.0(3) . . . . ?
C40 N4 C47 C48 -41.3(5) . . . . ?
C40 N4 C47 C52 136.5(4) . . . . ?
C40 C35 C28 C29 95.0(4) . . . . ?
C40 C35 C28 C42 -26.1(5) . . . . ?
C40 C35 C28 C27 -153.8(3) . . . . ?
C40 C35 C36 C37 -0.1(6) . . . . ?
C20 C19 C18 C17 3.3(6) . . . . ?
C20 C19 C22 C23 133.9(4) . . . . ?
C20 C19 C22 C27 -54.2(6) . . . . ?
C20 C21 C16 C15 -175.2(3) . . . . ?
C20 C21 C16 C17 1.6(6) . . . . ?
C36 C35 C28 C29 -83.8(4) . . . . ?
C36 C35 C28 C42 155.2(3) . . . . ?
C36 C35 C28 C27 27.4(5) . . . . ?
C36 C35 C40 N4 -179.4(3) . . . . ?
C36 C35 C40 C39 -1.3(5) . . . . ?
C41 N4 C40 C35 23.4(5) . . . . ?
C41 N4 C40 C39 -154.7(3) . . . . ?
C41 N4 C47 C48 151.9(4) . . . . ?
C41 N4 C47 C52 -30.3(5) . . . . ?
C41 C42 C28 C35 27.9(5) . . . . ?
C41 C42 C28 C29 -92.0(4) . . . . ?
C41 C42 C28 C27 154.3(3) . . . . ?
C41 C42 C43 C44 -1.0(5) . . . . ?
C22 C19 C18 C17 -175.7(3) . . . . ?
C22 C19 C20 C21 176.3(3) . . . . ?
C45 C44 C43 C42 -0.1(6) . . . . ?
C34 C29 C30 C26 -178.3(3) . . . . ?
C34 C29 C30 C31 0.8(6) . . . . ?
C34 C29 C28 C35 -66.8(5) . . . . ?
C34 C29 C28 C42 54.3(5) . . . . ?
C34 C29 C28 C27 175.5(4) . . . . ?
C34 C33 C32 C31 0.6(6) . . . . ?
C21 C16 C17 C18 -1.0(6) . . . . ?
C3 C2 C1 N2 -12.6(5) . . . . ?
C3 C2 C1 N1 166.7(3) . . . . ?
C3 C2 C7 C6 -1.6(6) . . . . ?
C25 C26 C30 C29 179.7(4) . . . . ?
C25 C26 C30 C31 0.7(7) . . . . ?
C25 C26 C27 C28 177.4(3) . . . . ?
C25 C26 C27 C22 -4.9(6) . . . . ?
C25 C24 C23 C22 -2.4(6) . . . . ?
C39 S1 C48 C47 31.8(4) . . . . ?
C39 S1 C48 C49 -149.7(3) . . . . ?
C39 C38 C37 C36 1.1(6) . . . . ?
C13 C12 C11 C10 -0.6(6) . . . . ?
C5 C6 C7 C2 -0.2(6) . . . . ?
C23 C22 C27 C26 3.1(5) . . . . ?
C23 C22 C27 C28 -179.7(3) . . . . ?
C23 C24 C25 C26 0.7(6) . . . . ?
C6 C5 C4 C3 -0.1(6) . . . . ?
C37 C38 C39 S1 173.5(3) . . . . ?
C37 C38 C39 C40 -2.5(6) . . . . ?
C10 C9 C14 C13 -2.0(6) . . . . ?
C47 N4 C40 C35 -143.8(4) . . . . ?
C47 N4 C40 C39 38.0(5) . . . . ?
C47 N4 C41 C42 145.3(4) . . . . ?
C47 N4 C41 C46 -39.1(5) . . . . ?
C47 C48 C49 C50 -2.0(6) . . . . ?
C47 C52 C51 C50 1.6(6) . . . . ?
C27 C26 C30 C29 2.4(4) . . . . ?
C27 C26 C30 C31 -176.6(4) . . . . ?
C27 C26 C25 C24 2.9(6) . . . . ?
C27 C22 C23 C24 0.4(6) . . . . ?
C7 C2 C1 N2 170.6(3) . . . . ?
C7 C2 C1 N1 -10.1(5) . . . . ?
C7 C2 C3 C4 2.6(6) . . . . ?
C4 C5 C6 C7 1.1(6) . . . . ?
C12 C13 C14 C9 2.4(6) . . . . ?
C9 C10 C11 C12 1.0(6) . . . . ?
C14 C13 C12 C11 -1.1(6) . . . . ?
C11 C10 C9 C8 -178.4(4) . . . . ?
C11 C10 C9 C14 0.3(6) . . . . ?
C49 C48 C47 N4 -177.7(3) . . . . ?
C49 C48 C47 C52 4.4(6) . . . . ?
C49 C50 C51 C52 1.0(7) . . . . ?
